data_2243582
loop_
_publ_author_name
'Cigler, Andrew J.'
'Kaduk, James A.'

_publ_section_title
;
 Structures of dipotassium rubidium citrate monohydrate,
 K~2~RbC~6~H~5~O~7~(H~2~O), and potassium dirubidium citrate monohydrate,
 KRb~2~C~6~H~5~O~7~(H~2~O), from laboratory X-ray powder diffraction data
 and DFT calculations
;
_journal_issue 10
_journal_name_full 'Acta Crystallographica Section E'
_journal_page_first 1566
_journal_page_last 1571
_journal_paper_doi 10.1107/S2056989020011846
_journal_volume 76
_journal_year 2020
_chemical_formula_iupac 'C6 H7 K2 O8 Rb'
_chemical_formula_sum 'C6 H7 K2 O8 Rb'
_chemical_formula_weight 370.73
_space_group_IT_number 14
_space_group_name_Hall '-P 2yn'
_space_group_name_H-M_alt 'P 1 21/n 1'
_symmetry_cell_setting monoclinic
_symmetry_space_group_name_Hall '-P 2yn'
_symmetry_space_group_name_H-M 'P 1 21/n 1'
_audit_creation_method 'Materials Studio'
_cell_angle_alpha 90.0000
_cell_angle_beta 98.3340
_cell_angle_gamma 90.0000
_cell_formula_units_Z 4
_cell_length_a 7.24070
_cell_length_b 11.81851
_cell_length_c 13.06177
_cell_volume 1105.948
_cod_data_source_file hb7917sup1.cif
_cod_data_source_block I_20_DFT
_cod_original_cell_volume 1105.95
_cod_original_sg_symbol_H-M P21/n
_cod_original_formula_sum 'C6 H7 K2 O8 Rb1'
_cod_database_code 2243582

loop_
_symmetry_equiv_pos_as_xyz
x,y,z
-x+1/2,y+1/2,-z+1/2
-x,-y,-z
x+1/2,-y+1/2,z+1/2

loop_
_atom_site_type_symbol
_atom_site_label
_atom_site_fract_x
_atom_site_fract_y
_atom_site_fract_z
_atom_site_U_iso_or_equiv
_atom_site_adp_type
_atom_site_occupancy
C C1 0.381013 0.394055 0.130708 0.03300 Uiso 1.00
C C2 0.293184 0.285132 0.162434 0.01600 Uiso 1.00
C C3 0.402898 0.176581 0.151416 0.01600 Uiso 1.00
C C4 0.280001 0.078045 0.180294 0.01600 Uiso 1.00
C C5 0.331506 -0.034836 0.136729 0.03300 Uiso 1.00
C C6 0.595245 0.173140 0.220658 0.03300 Uiso 1.00
H H7 0.271064 0.293099 0.242888 0.02100 Uiso 1.00
H H8 0.157764 0.275194 0.114842 0.02100 Uiso 1.00
H H9 0.292673 0.072933 0.264274 0.02100 Uiso 1.00
H H10 0.135438 0.097397 0.149747 0.02100 Uiso 1.00
O O11 0.281987 0.455743 0.064950 0.03300 Uiso 1.00
O O12 0.544521 0.418712 0.173263 0.03300 Uiso 1.00
O O13 0.223087 -0.071101 0.058155 0.03300 Uiso 1.00
O O14 0.475237 -0.085389 0.180008 0.03300 Uiso 1.00
O O15 0.598209 0.186110 0.317414 0.03300 Uiso 1.00
O O16 0.735216 0.152795 0.177058 0.03300 Uiso 1.00
O O17 0.432382 0.165351 0.045123 0.03300 Uiso 1.00
H H18 0.563594 0.143536 0.047223 0.04300 Uiso 1.00
K K19 -0.115017 0.445349 0.113268 0.02800 Uiso 1.00
Rb Rb20 -0.002640 0.165932 0.384727 0.02800 Uiso 1.00
K K21 0.828073 -0.069128 0.116190 0.02800 Uiso 1.00
O O25 0.395879 0.216870 0.472957 0.08000 Uiso 1.00
H H26 0.348848 0.295195 0.468149 0.10400 Uiso 1.00
H H27 0.464202 0.205158 0.414130 0.10400 Uiso 1.00

loop_
_geom_hbond_atom_site_label_D
_geom_hbond_atom_site_label_H
_geom_hbond_atom_site_label_A
_geom_hbond_site_symmetry_A
_geom_hbond_distance_DH
_geom_hbond_distance_HA
_geom_hbond_distance_DA
_geom_hbond_angle_DHA
O17 H18 O16 . 0.98 1.96 2.598 118
O17 H18 O13 3_655 0.98 2.37 3.203 142
O25 H26 O13 2_555 0.99 1.68 2.662 171
O25 H27 O15 . 0.98 1.72 2.696 176
